data_4086561
loop_
_publ_author_name
'Batke, Sonja'
'Sietzen, Malte'
'Merz, Lukas'
'Wadepohl, Hubert'
'Ballmann, Joachim'

_publ_section_title
;
 Closely Related Benzylene-Linked Diamidophosphine Scaffolds and Their
 Zirconium and Hafnium Complexes: How Small Changes of the Ligand Result
 in Different Complex Stabilities and Reactivities
;
_journal_issue 13
_journal_name_full Organometallics
_journal_page_first 2294
_journal_paper_doi 10.1021/acs.organomet.6b00384
_journal_volume 35
_journal_year 2016
_chemical_formula_moiety 'C36 H35 Hf I2 N2 P'
_chemical_formula_sum 'C38 H40 Hf I2 N2 O0.5 P'
_chemical_formula_weight 995.98
_chemical_properties_physical 'air-sensitive, moisture-sensitive'
_space_group_crystal_system monoclinic
_space_group_IT_number 15
_space_group_name_Hall '-C 2yc'
_space_group_name_H-M_alt 'C 1 2/c 1'
_symmetry_cell_setting monoclinic
_symmetry_Int_Tables_number 15
_symmetry_space_group_name_Hall '-C 2yc'
_symmetry_space_group_name_H-M 'C 1 2/c 1'
_atom_sites_solution_hydrogens geom
_atom_sites_solution_primary iterative
_atom_sites_solution_secondary difmap
_audit_block_code ba_lm9
_audit_creation_date 2016-01-21
_audit_creation_method
;
Olex2 1.2
(compiled 2015.09.30 svn.r3233 for OlexSys, GUI svn.r5103)
;
_audit_update_record '21.01.2016 17:30:38 CET UTC+01:00  encif 1.38'
_cell_angle_alpha 90
_cell_angle_beta 99.6396(9)
_cell_angle_gamma 90
_cell_formula_units_Z 8
_cell_length_a 22.0703(2)
_cell_length_b 11.52011(9)
_cell_length_c 29.7547(2)
_cell_measurement_reflns_used 53610
_cell_measurement_temperature 120(1)
_cell_measurement_theta_max 70.6150
_cell_measurement_theta_min 4.4860
_cell_volume 7458.38(10)
_computing_cell_refinement 'CrysAlisPro 1.171.38.41p (Rigaku OD, 2015)'
_computing_data_collection 'CrysAlisPro 1.171.38.41p (Rigaku OD, 2015)'
_computing_data_reduction 'CrysAlisPro 1.171.38.41p (Rigaku OD, 2015)'
_computing_molecular_graphics 'Olex2 (Dolomanov et al., 2009)'
_computing_publication_material 'encif (Wadepohl, 2009-15); encifer 1.5 (CCDC, 2014)'
_computing_structure_refinement 'ShelXL (Sheldrick, 2015)'
_computing_structure_solution 'SUPERFLIP (Palatinus, 2007-2009)'
_diffrn_ambient_environment perfluoro
_diffrn_ambient_temperature 120(1)
_diffrn_detector 'CCD plate'
_diffrn_detector_area_resol_mean 7.9621
_diffrn_detector_type Eos
_diffrn_measured_fraction_theta_full 1.000
_diffrn_measured_fraction_theta_max 0.996
_diffrn_measurement_details
;
List of Runs (angles in degrees, time in seconds):

--------------------------------------------------------------------------
  1  \w    -72.00  26.00   1.00    2.00    --    0.00 -38.00 -90.00   98
  2  \w    -30.00  70.00   1.00    2.00    --    0.00  77.00 -60.00  100
  3  \w    -52.00   5.00   1.00    2.00    --    0.00 117.00  45.00   57
  4  \w    -60.00  38.00   1.00    2.00    --   10.00 -74.00-177.97   98
  5  \w    -42.00   0.00   1.00    2.00    --   14.00 123.00-169.67   42
  6  \w    -23.00   9.00   1.00    2.00    --   26.00 112.00  90.51   32
  7  \w     -9.00  18.00   1.00    8.00    --   34.00 102.00 -94.34   27
  8  \w      6.00  33.00   1.00    8.00    --   42.00  88.00  -1.87   27
  9  \w      5.00  32.00   1.00    8.00    --   42.00  90.00-107.09   27
 10  \w     12.00  38.00   1.00    8.00    --   46.00  84.00  59.81   26
 11  \w     12.00  38.00   1.00    8.00    --   46.00  84.00 141.08   26
 12  \w     12.00  38.00   1.00    8.00    --   46.00  84.00 -85.51   26
 13  \w     18.00  46.00   1.00    8.00    --   50.00  81.00  87.83   28
 14  \w     18.00  46.00   1.00    8.00    --   50.00  81.00  38.57   28
 15  \w     17.00  45.00   1.00    8.00    --   50.00  82.00-128.35   28
 16  \w     19.00  47.00   1.00    8.00    --   50.00  79.00-172.19   28
 17  \w     18.00  46.00   1.00    8.00    --   50.00  80.00 140.54   28
 18  \w     18.00  46.00   1.00    8.00    --   50.00  81.00 -17.28   28
 19  \w     23.00 111.00   1.00    8.00    --   54.00-125.00   0.00   88
 20  \w    -16.00  84.00   1.00    8.00    --   54.00 -77.00 120.00  100
 21  \w     23.00  49.00   1.00    8.00    --   54.00  78.00  19.97   26
 22  \w      1.00  96.00   1.00    8.00    --   54.00 -99.00-150.00   95
 23  \w    -15.00  75.00   1.00    8.00    --   54.00 -57.00   0.00   90
 24  \w     28.00 128.00   1.00    8.00    --   58.00  77.00  84.63  100
 25  \w     31.00 127.00   1.00    8.00    --   58.00  71.00-175.30   96
 26  \w     29.00 128.00   1.00    8.00    --   58.00  76.00 120.99   99
 27  \w     28.00 128.00   1.00    8.00    --   58.00  77.00 -60.03  100
 28  \w     34.00 131.00   1.00    8.00    --   62.00  73.00-148.60   97
 29  \w     33.00 132.00   1.00    8.00    --   62.00  75.00 -94.45   99
 30  \w     32.00 132.00   1.00    8.00    --   62.00  77.00 -44.44  100
 31  \w     36.00 136.00   1.00    8.00    --   66.00  77.00  41.51  100
 32  \w     36.00 136.00   1.00    8.00    --   66.00  77.00-123.39  100
 33  \w     45.00 138.00   1.00    8.00    --   70.00  69.00 -19.22   93
 34  \w     42.00 139.00   1.00    8.00    --   70.00  73.00 170.83   97
 35  \w     40.00 140.00   1.00    8.00    --   70.00  77.00 127.04  100
 36  \w     51.00 142.00   1.00    8.00    --   74.00  65.00 -94.82   91
 37  \w     46.00 144.00   1.00    8.00    --   74.00  74.00  10.45   98
 38  \w     52.00 142.00   1.00    8.00    --   74.00  63.00  85.98   90
 39  \w     53.00 146.00   1.00    8.00    --   78.00  69.00-177.57   93
 40  \w     49.00 148.00   1.00    8.00    --   78.00  76.00 -76.06   99
 41  \w     52.00 147.00   1.00    8.00    --   78.00  70.00 162.33   95
 42  \w     51.00 147.00   1.00    8.00    --   78.00  72.00-161.71   96
 43  \w     51.00 147.00   1.00    8.00    --   78.00  71.00 -22.35   96
 44  \w     52.00 147.00   1.00    8.00    --   78.00  70.00  38.32   95
 45  \w     48.00 148.00   1.00    8.00    --   78.00  77.00  88.54  100
 46  \w     53.00 152.00   1.00   16.00    --   82.00  75.00-141.85   99
 47  \w     55.00 151.00   1.00   16.00    --   82.00  71.00 136.63   96
 48  \w     59.00 155.00   1.00   16.00    --   86.00  72.00  84.46   96
 49  \w     65.00 155.00   1.00   16.00    --   86.00  55.00  12.17   90
 50  \w     56.00 156.00   1.00   16.00    --   86.00  77.00 -71.45  100
 51  \w     57.00 156.00   1.00   16.00    --   86.00  75.00 104.04   99
 52  \w     65.00 158.00   1.00   16.00    --   90.00  69.00 -62.67   93
 53  \w     61.00 160.00   1.00   16.00    --   90.00  75.00 -89.95   99
 54  \w     70.00 162.00   1.00   16.00    --   94.00  68.00 140.72   92
 55  \w     68.00 163.00   1.00   16.00    --   94.00  70.00  15.68   95
 56  \w     68.00 163.00   1.00   16.00    --   94.00  70.00-119.08   95
 57  \w     76.00 166.00   1.00   16.00    --   98.00  62.00 176.84   90
 58  \w     77.00 168.00   1.00   16.00    --   98.00  53.00 172.85   91
 59  \w     78.00 143.00   1.00   16.00    --  106.00  74.00  79.34   65
 60  \w     41.00 131.00   1.00   16.00    --  108.00 -64.00  30.00   90
 61  \w     78.00 174.00   1.00   16.00    --  108.00  77.00 -60.00   96
 62  \w     43.00 129.00   1.00   16.00    --  108.00 -64.00-150.00   86
 63  \w     47.00 118.00   1.00   16.00    --  108.00 -92.00   0.00   71
 64  \w     50.00  81.00   1.00   16.00    --  108.00-111.00-150.00   31
 65  \w     78.00 115.00   1.00   16.00    --  108.00  77.00-171.47   37
 66  \w     78.00 104.00   1.00   16.00    --  108.00  77.00  22.57   26
 67  \w     85.00 110.00   1.00   16.00    --  108.00  64.00 -30.00   25
 68  \w     78.00 166.00   1.00   16.00    --  108.00  77.00-120.00   88
 69  \w     78.00 174.00   1.00   16.00    --  108.00  77.00 120.00   96
 70  \w     52.00 109.00   1.00   16.00    --  108.00-111.00-120.00   57
 71  \w     78.00 171.00   1.00   16.00    --  108.00  77.00  60.00   93
 72  \w     78.00 164.00   1.00   16.00    --  108.00  77.00  30.00   86
 73  \w     78.00 165.00   1.00   16.00    --  108.00  77.00   0.00   87
 74  \w    115.00 167.00   1.00   16.00    --  108.00  77.00-180.00   52
 75  \w     78.00 104.00   1.00   16.00    --  108.00  77.00-180.00   26
 76  \w     78.00 162.00   1.00   16.00    --  108.00  77.00 -90.00   84
 77  \w     78.00 166.00   1.00   16.00    --  108.00  77.00  90.00   88
 78  \w     78.00 170.00   1.00   16.00    --  108.00  77.00 -30.00   92
 79  \w     73.00 110.00   1.00   16.00    --  108.00-111.00 150.00   37
 80  \w     78.00 169.00   1.00   16.00    --  108.00  77.00-150.00   91
 81  \w     78.00 178.00   1.00   16.00    --  108.00  77.00 150.00  100
 82  \w     73.00 116.00   1.00   16.00    --  108.00-111.00 -30.00   43
;
_diffrn_measurement_device 'four-circle diffractometer'
_diffrn_measurement_device_type 'Agilent SuperNova, Dual, Cu at zero, Eos'
_diffrn_measurement_method '\w scans'
_diffrn_measurement_specimen_support 'polyimid foil'
_diffrn_orient_matrix_type 'CrysAlisPro convention (1999,Acta A55,543-557)'
_diffrn_orient_matrix_UB_11 0.0032722000
_diffrn_orient_matrix_UB_12 -0.0109007000
_diffrn_orient_matrix_UB_13 0.0519558000
_diffrn_orient_matrix_UB_21 -0.0282877000
_diffrn_orient_matrix_UB_22 0.1220019000
_diffrn_orient_matrix_UB_23 0.0012436000
_diffrn_orient_matrix_UB_31 -0.0648073000
_diffrn_orient_matrix_UB_32 -0.0537635000
_diffrn_orient_matrix_UB_33 -0.0075406000
_diffrn_radiation_monochromator mirror
_diffrn_radiation_probe x-ray
_diffrn_radiation_type 'Cu K\a'
_diffrn_radiation_wavelength 1.54184
_diffrn_reflns_av_R_equivalents 0.0355
_diffrn_reflns_av_unetI/netI 0.0134
_diffrn_reflns_Laue_measured_fraction_full 1.000
_diffrn_reflns_Laue_measured_fraction_max 0.996
_diffrn_reflns_limit_h_max 25
_diffrn_reflns_limit_h_min -26
_diffrn_reflns_limit_k_max 14
_diffrn_reflns_limit_k_min -14
_diffrn_reflns_limit_l_max 36
_diffrn_reflns_limit_l_min -36
_diffrn_reflns_number 105872
_diffrn_reflns_point_group_measured_fraction_full 1.000
_diffrn_reflns_point_group_measured_fraction_max 0.996
_diffrn_reflns_theta_full 67.684
_diffrn_reflns_theta_max 70.776
_diffrn_reflns_theta_min 4.063
_diffrn_source 'microfocus X-Ray tube'
_diffrn_source_type 'Agilent SuperNova (Cu) X-ray Source'
_exptl_absorpt_coefficient_mu 18.795
_exptl_absorpt_correction_T_max 0.08853
_exptl_absorpt_correction_T_min 0.01512
_exptl_absorpt_correction_type multi-scan
_exptl_absorpt_process_details
;
CrysAlisPro 1.171.38.41p (Rigaku Oxford Diffraction, 2015)
Spherical absorption correction
 using equivalent radius and absorption coefficient.
Empirical absorption correction using spherical harmonics,
 implemented in SCALE3 ABSPACK scaling algorithm.
;
_exptl_crystal_colour yellow
_exptl_crystal_colour_primary yellow
_exptl_crystal_density_diffrn 1.774
_exptl_crystal_description irregular
_exptl_crystal_F_000 3832
_exptl_crystal_size_max 0.250
_exptl_crystal_size_mid 0.095
_exptl_crystal_size_min 0.040
_refine_diff_density_max 2.165
_refine_diff_density_min -0.367
_refine_diff_density_rms 0.217
_refine_ls_extinction_method none
_refine_ls_goodness_of_fit_ref 1.293
_refine_ls_hydrogen_treatment constr
_refine_ls_matrix_type full
_refine_ls_number_parameters 383
_refine_ls_number_reflns 7144
_refine_ls_number_restraints 0
_refine_ls_restrained_S_all 1.293
_refine_ls_R_factor_all 0.0454
_refine_ls_R_factor_gt 0.0446
_refine_ls_shift/su_max 0.001
_refine_ls_shift/su_mean 0.000
_refine_ls_structure_factor_coef Fsqd
_refine_ls_weighting_details 'w=1/[\s^2^(Fo^2^)+(0.0673P)^2^+5.6467P] where P=(Fo^2^+2Fc^2^)/3'
_refine_ls_weighting_scheme calc
_refine_ls_wR_factor_gt 0.1093
_refine_ls_wR_factor_ref 0.1101
_reflns_Friedel_coverage 0.000
_reflns_number_gt 6926
_reflns_number_total 7144
_reflns_threshold_expression 'I > 2\s(I)'
_cod_data_source_file om6b00384_si_002.cif
_cod_data_source_block ba_lm9_sq
_cod_depositor_comments 'Adding full bibliography for 4086549--4086572.cif.'
_cod_original_cell_volume 7458.36(11)
_cod_original_sg_symbol_H-M 'C 2/c'
_cod_original_formula_sum 'C38 H40 Hf I2 N2 O0.50 P'
_cod_database_code 4086561
_audit_block_refno 2629
_audit_block_usercomment 'lm117, irregular, yellow'
_chemical_oxdiff_formula 'C36 H35 Hf I2 N2 P (O1 C4 H10)0.5'
_chemical_oxdiff_usercomment 'lm117, irregular, yellow'
_shelx_space_group_comment
;
The symmetry employed for this shelxl refinement is uniquely defined
by the following loop, which should always be used as a source of
symmetry information in preference to the above space-group names.
They are only intended as comments.
;
_shelx_estimated_absorpt_t_max 0.255
_shelx_estimated_absorpt_t_min 0.255
_reflns_odcompleteness_completeness 99.97
_reflns_odcompleteness_iscentric 1
_reflns_odcompleteness_theta 66.97
_shelxl_version_number 2014/7
_olex2_refinement_description
;
1. Fixed Uiso
 At 1.2 times of:
  All C(H) groups, All C(H,H) groups
 At 1.5 times of:
  All C(H,H,H) groups
2.a Secondary CH2 refined with riding coordinates:
 C7(H7A,H7B), C22(H22A,H22B)
2.b Aromatic/amide H refined with riding coordinates:
 C3(H3), C4(H4), C5(H5), C6(H6), C9(H9), C11(H11), C13(H13), C18(H18),
 C19(H19), C20(H20), C21(H21), C24(H24), C26(H26), C28(H28), C32(H32), C33(H33),
  C34(H34), C35(H35), C36(H36)
2.c Idealised Me refined as rotating group:
 C14(H14A,H14B,H14C), C15(H15A,H15B,H15C), C29(H29A,H29B,H29C), C30(H30A,H30B,
 H30C)
;
_olex2_submission_special_instructions 'No special instructions were received'
_oxdiff_exptl_absorpt_empirical_details
;
Empirical correction (ABSPACK) includes:
- Absorption correction using spherical harmonics
- Frame scaling
- Detector area scaling
;
_oxdiff_exptl_absorpt_empirical_full_max 1.928
_oxdiff_exptl_absorpt_empirical_full_min 0.728
_cell_oxdiff_length_a 22.0759(4)
_cell_oxdiff_length_b 11.51670(17)
_cell_oxdiff_length_c 29.7573(4)
_cell_oxdiff_angle_alpha 89.9263(11)
_cell_oxdiff_angle_beta 99.6558(12)
_cell_oxdiff_angle_gamma 89.9971(12)
_cell_oxdiff_volume 7458.36(19)
_cell_oxdiff_measurement_reflns_used 53610
_platon_squeeze_void_probe_radius 1.20

loop_
_symmetry_equiv_pos_as_xyz
'x, y, z'
'-x, y, -z+1/2'
'x+1/2, y+1/2, z'
'-x+1/2, y+1/2, -z+1/2'
'-x, -y, -z'
'x, -y, z-1/2'
'-x+1/2, -y+1/2, -z'
'x+1/2, -y+1/2, z-1/2'

loop_
_atom_site_label
_atom_site_type_symbol
_atom_site_fract_x
_atom_site_fract_y
_atom_site_fract_z
_atom_site_U_iso_or_equiv
_atom_site_adp_type
_atom_site_occupancy
_atom_site_site_symmetry_order
_atom_site_calc_flag
_atom_site_refinement_flags_posn
Hf Hf 0.70337(2) 0.80880(2) 0.38035(2) 0.04291(9) Uani 1 1 d .
I1 I 0.60331(2) 0.90804(3) 0.41193(2) 0.06026(11) Uani 1 1 d .
I2 I 0.76958(2) 1.01751(2) 0.39433(2) 0.05369(10) Uani 1 1 d .
P P 0.62861(5) 0.61979(9) 0.35817(3) 0.0421(2) Uani 1 1 d .
N1 N 0.75564(19) 0.6933(3) 0.42157(12) 0.0476(8) Uani 1 1 d .
N2 N 0.71296(17) 0.7834(3) 0.31449(12) 0.0448(7) Uani 1 1 d .
C1 C 0.6525(2) 0.4990(4) 0.39729(14) 0.0456(9) Uani 1 1 d .
C2 C 0.6931(2) 0.5180(4) 0.43798(15) 0.0487(9) Uani 1 1 d .
C3 C 0.7084(2) 0.4227(4) 0.46696(17) 0.0581(11) Uani 1 1 d .
H3 H 0.7352 0.4340 0.4951 0.070 Uiso 1 1 calc R
C4 C 0.6858(3) 0.3138(4) 0.45594(19) 0.0614(12) Uani 1 1 d .
H4 H 0.6969 0.2511 0.4764 0.074 Uiso 1 1 calc R
C5 C 0.6467(2) 0.2948(4) 0.41505(19) 0.0573(11) Uani 1 1 d .
H5 H 0.6316 0.2191 0.4070 0.069 Uiso 1 1 calc R
C6 C 0.6301(2) 0.3871(4) 0.38621(16) 0.0522(10) Uani 1 1 d .
H6 H 0.6029 0.3747 0.3583 0.063 Uiso 1 1 calc R
C7 C 0.7185(2) 0.6373(4) 0.45272(14) 0.0487(9) Uani 1 1 d .
H7A H 0.6837 0.6890 0.4559 0.058 Uiso 1 1 calc R
H7B H 0.7443 0.6301 0.4832 0.058 Uiso 1 1 calc R
C8 C 0.8164(2) 0.6557(4) 0.42303(14) 0.0474(9) Uani 1 1 d .
C9 C 0.8549(2) 0.7169(4) 0.39836(15) 0.0509(10) Uani 1 1 d .
H9 H 0.8392 0.7835 0.3815 0.061 Uiso 1 1 calc R
C10 C 0.9153(2) 0.6834(4) 0.39779(15) 0.0541(11) Uani 1 1 d .
C11 C 0.9375(2) 0.5847(5) 0.42158(16) 0.0593(12) Uani 1 1 d .
H11 H 0.9784 0.5600 0.4209 0.071 Uiso 1 1 calc R
C12 C 0.9009(2) 0.5209(4) 0.44656(17) 0.0573(11) Uani 1 1 d .
C13 C 0.8414(2) 0.5578(4) 0.44771(16) 0.0554(10) Uani 1 1 d .
H13 H 0.8169 0.5161 0.4656 0.066 Uiso 1 1 calc R
C14 C 0.9566(3) 0.7552(6) 0.37329(18) 0.0655(13) Uani 1 1 d .
H14A H 0.9317 0.8107 0.3531 0.098 Uiso 1 1 calc GR
H14B H 0.9787 0.7041 0.3552 0.098 Uiso 1 1 calc GR
H14C H 0.9862 0.7974 0.3956 0.098 Uiso 1 1 calc GR
C15 C 0.9253(3) 0.4123(5) 0.4719(2) 0.0695(14) Uani 1 1 d .
H15A H 0.9040 0.3442 0.4570 0.104 Uiso 1 1 calc GR
H15B H 0.9182 0.4167 0.5035 0.104 Uiso 1 1 calc GR
H15C H 0.9695 0.4054 0.4716 0.104 Uiso 1 1 calc GR
C16 C 0.6359(2) 0.5624(4) 0.30188(13) 0.0435(8) Uani 1 1 d .
C17 C 0.6887(2) 0.5861(3) 0.28305(13) 0.0427(8) Uani 1 1 d .
C18 C 0.6948(2) 0.5339(4) 0.24146(14) 0.0470(9) Uani 1 1 d .
H18 H 0.7306 0.5485 0.2284 0.056 Uiso 1 1 calc R
C19 C 0.6498(2) 0.4618(4) 0.21930(14) 0.0505(10) Uani 1 1 d .
H19 H 0.6551 0.4255 0.1916 0.061 Uiso 1 1 calc R
C20 C 0.5969(2) 0.4422(4) 0.23737(15) 0.0520(10) Uani 1 1 d .
H20 H 0.5653 0.3941 0.2216 0.062 Uiso 1 1 calc R
C21 C 0.5900(2) 0.4923(4) 0.27817(15) 0.0501(9) Uani 1 1 d .
H21 H 0.5535 0.4789 0.2903 0.060 Uiso 1 1 calc R
C22 C 0.7382(2) 0.6675(4) 0.30637(13) 0.0438(8) Uani 1 1 d .
H22A H 0.7575 0.6335 0.3359 0.053 Uiso 1 1 calc R
H22B H 0.7704 0.6761 0.2871 0.053 Uiso 1 1 calc R
C23 C 0.6902(2) 0.8485(4) 0.27538(14) 0.0462(9) Uani 1 1 d .
C24 C 0.7063(2) 0.8272(4) 0.23271(15) 0.0503(10) Uani 1 1 d .
H24 H 0.7330 0.7643 0.2291 0.060 Uiso 1 1 calc R
C25 C 0.6840(2) 0.8966(4) 0.19538(15) 0.0563(11) Uani 1 1 d .
C26 C 0.6448(2) 0.9871(5) 0.20051(19) 0.0622(13) Uani 1 1 d .
H26 H 0.6290 1.0335 0.1748 0.075 Uiso 1 1 calc R
C27 C 0.6282(2) 1.0114(5) 0.2421(2) 0.0648(13) Uani 1 1 d .
C28 C 0.6504(2) 0.9415(4) 0.27963(18) 0.0553(10) Uani 1 1 d .
H28 H 0.6386 0.9571 0.3083 0.066 Uiso 1 1 calc R
C29 C 0.7053(3) 0.8735(5) 0.14998(16) 0.0679(14) Uani 1 1 d .
H29A H 0.7405 0.9233 0.1474 0.102 Uiso 1 1 calc GR
H29B H 0.6717 0.8905 0.1249 0.102 Uiso 1 1 calc GR
H29C H 0.7173 0.7919 0.1485 0.102 Uiso 1 1 calc GR
C30 C 0.5875(4) 1.1122(6) 0.2484(3) 0.098(2) Uani 1 1 d .
H30A H 0.6125 1.1825 0.2545 0.147 Uiso 1 1 calc GR
H30B H 0.5662 1.0968 0.2742 0.147 Uiso 1 1 calc GR
H30C H 0.5572 1.1231 0.2206 0.147 Uiso 1 1 calc GR
C31 C 0.54590(19) 0.6343(4) 0.35440(14) 0.0441(8) Uani 1 1 d .
C32 C 0.5132(2) 0.5809(4) 0.38425(15) 0.0506(10) Uani 1 1 d .
H32 H 0.5335 0.5312 0.4075 0.061 Uiso 1 1 calc R
C33 C 0.4501(2) 0.6004(4) 0.38018(16) 0.0550(10) Uani 1 1 d .
H33 H 0.4275 0.5640 0.4008 0.066 Uiso 1 1 calc R
C34 C 0.4207(2) 0.6719(4) 0.34656(17) 0.0545(10) Uani 1 1 d .
H34 H 0.3777 0.6845 0.3440 0.065 Uiso 1 1 calc R
C35 C 0.4530(2) 0.7258(4) 0.31636(16) 0.0552(10) Uani 1 1 d .
H35 H 0.4323 0.7746 0.2930 0.066 Uiso 1 1 calc R
C36 C 0.5158(2) 0.7084(4) 0.32031(16) 0.0510(10) Uani 1 1 d .
H36 H 0.5383 0.7464 0.3001 0.061 Uiso 1 1 calc R

loop_
_atom_site_aniso_label
_atom_site_aniso_U_11
_atom_site_aniso_U_22
_atom_site_aniso_U_33
_atom_site_aniso_U_23
_atom_site_aniso_U_13
_atom_site_aniso_U_12
Hf 0.04347(14) 0.04229(14) 0.04310(13) -0.00001(7) 0.00764(9) 0.00252(7)
I1 0.0571(2) 0.05244(18) 0.0765(2) -0.00644(13) 0.02656(15) 0.00447(12)
I2 0.05497(19) 0.04832(17) 0.05888(18) -0.00619(11) 0.01268(13) -0.00510(11)
P 0.0412(5) 0.0431(5) 0.0421(5) 0.0019(4) 0.0069(4) 0.0025(4)
N1 0.050(2) 0.0443(18) 0.0476(18) 0.0006(13) 0.0049(15) -0.0001(14)
N2 0.0453(19) 0.0450(17) 0.0444(16) -0.0007(13) 0.0089(14) 0.0001(15)
C1 0.046(2) 0.046(2) 0.0441(19) 0.0057(16) 0.0078(16) 0.0045(17)
C2 0.049(2) 0.050(2) 0.047(2) 0.0041(17) 0.0077(17) 0.0028(18)
C3 0.055(3) 0.060(3) 0.056(2) 0.010(2) 0.001(2) 0.000(2)
C4 0.060(3) 0.055(3) 0.067(3) 0.016(2) 0.004(2) 0.002(2)
C5 0.055(3) 0.045(2) 0.072(3) 0.0060(19) 0.009(2) 0.0013(19)
C6 0.049(2) 0.053(2) 0.054(2) 0.0013(18) 0.0064(18) -0.0003(19)
C7 0.054(3) 0.050(2) 0.0409(18) 0.0029(16) 0.0054(17) 0.0022(19)
C8 0.046(2) 0.048(2) 0.0442(19) -0.0051(17) -0.0020(17) 0.0034(18)
C9 0.053(3) 0.053(2) 0.046(2) -0.0012(17) 0.0042(18) 0.0029(19)
C10 0.052(3) 0.064(3) 0.043(2) -0.0073(18) 0.0007(18) 0.004(2)
C11 0.050(3) 0.068(3) 0.055(2) -0.009(2) -0.006(2) 0.008(2)
C12 0.059(3) 0.053(2) 0.056(2) -0.0066(19) -0.002(2) 0.008(2)
C13 0.057(3) 0.053(2) 0.053(2) -0.0014(19) -0.0027(19) -0.003(2)
C14 0.055(3) 0.084(4) 0.058(3) 0.000(2) 0.009(2) 0.005(3)
C15 0.060(3) 0.058(3) 0.085(4) 0.004(2) -0.004(3) 0.013(2)
C16 0.044(2) 0.044(2) 0.0427(18) 0.0021(15) 0.0071(16) 0.0058(16)
C17 0.043(2) 0.0410(19) 0.0435(19) 0.0031(15) 0.0046(16) 0.0070(16)
C18 0.047(2) 0.048(2) 0.046(2) 0.0025(16) 0.0087(17) 0.0075(18)
C19 0.055(3) 0.050(2) 0.045(2) -0.0029(17) 0.0064(18) 0.0070(19)
C20 0.054(3) 0.048(2) 0.052(2) -0.0035(18) 0.0029(18) -0.0027(19)
C21 0.050(2) 0.047(2) 0.054(2) 0.0025(17) 0.0081(18) 0.0003(18)
C22 0.044(2) 0.047(2) 0.0400(18) 0.0021(15) 0.0059(15) 0.0043(17)
C23 0.041(2) 0.045(2) 0.050(2) 0.0041(17) 0.0021(16) -0.0052(17)
C24 0.055(3) 0.048(2) 0.047(2) 0.0021(17) 0.0058(18) -0.0105(19)
C25 0.057(3) 0.060(3) 0.048(2) 0.0068(19) -0.0036(19) -0.020(2)
C26 0.052(3) 0.059(3) 0.068(3) 0.020(2) -0.010(2) -0.010(2)
C27 0.049(3) 0.056(3) 0.086(4) 0.023(2) 0.003(2) 0.002(2)
C28 0.048(2) 0.053(2) 0.065(3) 0.007(2) 0.011(2) 0.001(2)
C29 0.084(4) 0.071(3) 0.047(2) 0.010(2) 0.004(2) -0.024(3)
C30 0.085(5) 0.079(4) 0.133(6) 0.038(4) 0.027(4) 0.031(4)
C31 0.040(2) 0.045(2) 0.0472(19) -0.0030(16) 0.0077(16) -0.0001(16)
C32 0.049(2) 0.056(2) 0.046(2) 0.0004(17) 0.0048(17) 0.0022(19)
C33 0.048(3) 0.063(3) 0.055(2) -0.0016(19) 0.0122(19) -0.001(2)
C34 0.042(2) 0.060(3) 0.062(3) -0.006(2) 0.0075(19) 0.0012(19)
C35 0.053(3) 0.059(3) 0.053(2) 0.0026(19) 0.0046(19) 0.009(2)
C36 0.048(2) 0.051(2) 0.054(2) 0.0039(18) 0.0082(19) 0.0025(18)

loop_
_atom_type_symbol
_atom_type_description
_atom_type_scat_dispersion_real
_atom_type_scat_dispersion_imag
_atom_type_scat_source
C C 0.0181 0.0091 'International Tables Vol C Tables 4.2.6.8 and 6.1.1.4'
H H 0.0000 0.0000 'International Tables Vol C Tables 4.2.6.8 and 6.1.1.4'
N N 0.0311 0.0180 'International Tables Vol C Tables 4.2.6.8 and 6.1.1.4'
O O 0.0492 0.0322 'International Tables Vol C Tables 4.2.6.8 and 6.1.1.4'
P P 0.2955 0.4335 'International Tables Vol C Tables 4.2.6.8 and 6.1.1.4'
I I -0.3257 6.8362 'International Tables Vol C Tables 4.2.6.8 and 6.1.1.4'
Hf Hf -6.1794 4.9776 'International Tables Vol C Tables 4.2.6.8 and 6.1.1.4'

loop_
_geom_angle_atom_site_label_1
_geom_angle_atom_site_label_2
_geom_angle_atom_site_label_3
_geom_angle
I1 Hf I2 91.198(11)
P Hf I1 85.88(2)
P Hf I2 172.64(2)
N1 Hf I1 117.84(11)
N1 Hf I2 104.03(10)
N1 Hf P 83.30(11)
N2 Hf I1 127.03(11)
N2 Hf I2 97.51(10)
N2 Hf P 78.99(11)
N2 Hf N1 110.38(15)
C1 P Hf 110.59(15)
C16 P Hf 111.41(14)
C16 P C1 104.26(19)
C31 P Hf 119.93(14)
C31 P C1 106.8(2)
C31 P C16 102.54(19)
C7 N1 Hf 110.2(3)
C8 N1 Hf 131.6(3)
C8 N1 C7 118.1(3)
C22 N2 Hf 113.0(2)
C23 N2 Hf 130.0(3)
C23 N2 C22 116.0(3)
C2 C1 P 120.4(3)
C2 C1 C6 119.9(4)
C6 C1 P 119.7(3)
C1 C2 C3 117.6(4)
C1 C2 C7 122.9(4)
C3 C2 C7 119.4(4)
C2 C3 H3 119.0
C4 C3 C2 122.0(5)
C4 C3 H3 119.0
C3 C4 H4 119.9
C3 C4 C5 120.2(4)
C5 C4 H4 119.9
C4 C5 H5 120.4
C6 C5 C4 119.1(5)
C6 C5 H5 120.4
C1 C6 H6 119.4
C5 C6 C1 121.1(4)
C5 C6 H6 119.4
N1 C7 C2 115.4(3)
N1 C7 H7A 108.4
N1 C7 H7B 108.4
C2 C7 H7A 108.4
C2 C7 H7B 108.4
H7A C7 H7B 107.5
N1 C8 C13 123.5(4)
C9 C8 N1 119.2(4)
C9 C8 C13 117.3(4)
C8 C9 H9 118.9
C10 C9 C8 122.2(4)
C10 C9 H9 118.9
C9 C10 C14 120.8(5)
C11 C10 C9 118.7(5)
C11 C10 C14 120.4(5)
C10 C11 H11 119.4
C10 C11 C12 121.1(5)
C12 C11 H11 119.4
C11 C12 C15 120.7(5)
C13 C12 C11 119.2(5)
C13 C12 C15 120.1(5)
C8 C13 H13 119.3
C12 C13 C8 121.5(5)
C12 C13 H13 119.3
C10 C14 H14A 109.5
C10 C14 H14B 109.5
C10 C14 H14C 109.5
H14A C14 H14B 109.5
H14A C14 H14C 109.5
H14B C14 H14C 109.5
C12 C15 H15A 109.5
C12 C15 H15B 109.5
C12 C15 H15C 109.5
H15A C15 H15B 109.5
H15A C15 H15C 109.5
H15B C15 H15C 109.5
C17 C16 P 120.0(3)
C21 C16 P 120.4(3)
C21 C16 C17 119.5(4)
C16 C17 C18 118.6(4)
C16 C17 C22 121.4(4)
C18 C17 C22 120.0(4)
C17 C18 H18 119.6
C19 C18 C17 120.8(4)
C19 C18 H18 119.6
C18 C19 H19 120.0
C18 C19 C20 120.1(4)
C20 C19 H19 120.0
C19 C20 H20 120.0
C21 C20 C19 119.9(4)
C21 C20 H20 120.0
C16 C21 H21 119.6
C20 C21 C16 120.9(4)
C20 C21 H21 119.6
N2 C22 C17 111.7(3)
N2 C22 H22A 109.3
N2 C22 H22B 109.3
C17 C22 H22A 109.3
C17 C22 H22B 109.3
H22A C22 H22B 107.9
C24 C23 N2 123.3(4)
C24 C23 C28 118.3(4)
C28 C23 N2 118.4(4)
C23 C24 H24 119.5
C25 C24 C23 121.0(5)
C25 C24 H24 119.5
C24 C25 C29 119.1(5)
C26 C25 C24 119.4(5)
C26 C25 C29 121.4(5)
C25 C26 H26 119.3
C27 C26 C25 121.3(4)
C27 C26 H26 119.3
C26 C27 C28 119.3(5)
C26 C27 C30 121.7(5)
C28 C27 C30 119.0(6)
C23 C28 H28 119.7
C27 C28 C23 120.6(5)
C27 C28 H28 119.7
C25 C29 H29A 109.5
C25 C29 H29B 109.5
C25 C29 H29C 109.5
H29A C29 H29B 109.5
H29A C29 H29C 109.5
H29B C29 H29C 109.5
C27 C30 H30A 109.5
C27 C30 H30B 109.5
C27 C30 H30C 109.5
H30A C30 H30B 109.5
H30A C30 H30C 109.5
H30B C30 H30C 109.5
C32 C31 P 123.2(3)
C32 C31 C36 120.0(4)
C36 C31 P 116.7(3)
C31 C32 H32 120.2
C31 C32 C33 119.7(4)
C33 C32 H32 120.2
C32 C33 H33 119.9
C34 C33 C32 120.3(5)
C34 C33 H33 119.9
C33 C34 H34 119.7
C33 C34 C35 120.6(5)
C35 C34 H34 119.7
C34 C35 H35 120.1
C36 C35 C34 119.8(4)
C36 C35 H35 120.1
C31 C36 H36 120.2
C35 C36 C31 119.7(4)
C35 C36 H36 120.2

loop_
_geom_bond_atom_site_label_1
_geom_bond_atom_site_label_2
_geom_bond_distance
Hf I1 2.7859(4)
Hf I2 2.8080(3)
Hf P 2.7448(11)
Hf N1 2.033(4)
Hf N2 2.027(3)
P C1 1.835(4)
P C16 1.832(4)
P C31 1.818(4)
N1 C7 1.483(6)
N1 C8 1.403(6)
N2 C22 1.482(5)
N2 C23 1.405(5)
C1 C2 1.397(6)
C1 C6 1.400(6)
C2 C3 1.402(6)
C2 C7 1.521(6)
C3 H3 0.9500
C3 C4 1.369(7)
C4 H4 0.9500
C4 C5 1.386(8)
C5 H5 0.9500
C5 C6 1.377(7)
C6 H6 0.9500
C7 H7A 0.9900
C7 H7B 0.9900
C8 C9 1.402(7)
C8 C13 1.406(7)
C9 H9 0.9500
C9 C10 1.391(7)
C10 C11 1.385(7)
C10 C14 1.506(8)
C11 H11 0.9500
C11 C12 1.395(8)
C12 C13 1.387(8)
C12 C15 1.513(7)
C13 H13 0.9500
C14 H14A 0.9800
C14 H14B 0.9800
C14 H14C 0.9800
C15 H15A 0.9800
C15 H15B 0.9800
C15 H15C 0.9800
C16 C17 1.402(6)
C16 C21 1.390(6)
C17 C18 1.403(6)
C17 C22 1.517(6)
C18 H18 0.9500
C18 C19 1.375(7)
C19 H19 0.9500
C19 C20 1.384(7)
C20 H20 0.9500
C20 C21 1.376(7)
C21 H21 0.9500
C22 H22A 0.9900
C22 H22B 0.9900
C23 C24 1.397(7)
C23 C28 1.403(7)
C24 H24 0.9500
C24 C25 1.390(7)
C25 C26 1.379(8)
C25 C29 1.526(8)
C26 H26 0.9500
C26 C27 1.377(9)
C27 C28 1.398(7)
C27 C30 1.499(9)
C28 H28 0.9500
C29 H29A 0.9800
C29 H29B 0.9800
C29 H29C 0.9800
C30 H30A 0.9800
C30 H30B 0.9800
C30 H30C 0.9800
C31 C32 1.380(6)
C31 C36 1.405(6)
C32 H32 0.9500
C32 C33 1.394(7)
C33 H33 0.9500
C33 C34 1.373(7)
C34 H34 0.9500
C34 C35 1.385(7)
C35 H35 0.9500
C35 C36 1.384(7)
C36 H36 0.9500

loop_
_geom_torsion_atom_site_label_1
_geom_torsion_atom_site_label_2
_geom_torsion_atom_site_label_3
_geom_torsion_atom_site_label_4
_geom_torsion
Hf P C1 C2 14.3(4)
Hf P C1 C6 -165.6(3)
Hf P C16 C17 21.9(4)
Hf P C16 C21 -160.0(3)
Hf P C31 C32 -113.0(4)
Hf P C31 C36 63.9(4)
Hf N1 C7 C2 98.5(4)
Hf N1 C8 C9 12.7(6)
Hf N1 C8 C13 -166.5(3)
Hf N2 C22 C17 103.7(3)
Hf N2 C23 C24 172.7(3)
Hf N2 C23 C28 -5.5(6)
P C1 C2 C3 178.4(4)
P C1 C2 C7 1.2(6)
P C1 C6 C5 -179.4(4)
P C16 C17 C18 175.4(3)
P C16 C17 C22 -5.5(5)
P C16 C21 C20 -175.4(3)
P C31 C32 C33 177.3(4)
P C31 C36 C35 -178.3(4)
N1 C8 C9 C10 -179.0(4)
N1 C8 C13 C12 177.1(4)
N2 C23 C24 C25 -177.9(4)
N2 C23 C28 C27 177.8(4)
C1 P C16 C17 -97.4(3)
C1 P C16 C21 80.7(4)
C1 P C31 C32 13.6(4)
C1 P C31 C36 -169.4(3)
C1 C2 C3 C4 1.3(8)
C1 C2 C7 N1 -61.2(6)
C2 C1 C6 C5 0.7(7)
C2 C3 C4 C5 0.2(9)
C3 C2 C7 N1 121.7(5)
C3 C4 C5 C6 -1.2(9)
C4 C5 C6 C1 0.8(8)
C6 C1 C2 C3 -1.7(7)
C6 C1 C2 C7 -178.9(4)
C7 N1 C8 C9 -171.8(4)
C7 N1 C8 C13 9.0(6)
C7 C2 C3 C4 178.5(5)
C8 N1 C7 C2 -77.9(5)
C8 C9 C10 C11 1.5(7)
C8 C9 C10 C14 -176.2(4)
C9 C8 C13 C12 -2.1(6)
C9 C10 C11 C12 -1.4(7)
C10 C11 C12 C13 -0.4(7)
C10 C11 C12 C15 179.1(5)
C11 C12 C13 C8 2.2(7)
C13 C8 C9 C10 0.2(6)
C14 C10 C11 C12 176.3(5)
C15 C12 C13 C8 -177.3(5)
C16 P C1 C2 134.2(4)
C16 P C1 C6 -45.7(4)
C16 P C31 C32 122.9(4)
C16 P C31 C36 -60.1(4)
C16 C17 C18 C19 0.6(6)
C16 C17 C22 N2 -56.1(5)
C17 C16 C21 C20 2.6(6)
C17 C18 C19 C20 1.6(6)
C18 C17 C22 N2 123.1(4)
C18 C19 C20 C21 -1.8(7)
C19 C20 C21 C16 -0.4(7)
C21 C16 C17 C18 -2.7(6)
C21 C16 C17 C22 176.5(4)
C22 N2 C23 C24 -19.9(6)
C22 N2 C23 C28 161.9(4)
C22 C17 C18 C19 -178.6(4)
C23 N2 C22 C17 -65.8(5)
C23 C24 C25 C26 -0.7(7)
C23 C24 C25 C29 177.1(4)
C24 C23 C28 C27 -0.5(7)
C24 C25 C26 C27 1.2(7)
C25 C26 C27 C28 -1.3(8)
C25 C26 C27 C30 177.7(6)
C26 C27 C28 C23 1.0(8)
C28 C23 C24 C25 0.4(7)
C29 C25 C26 C27 -176.6(5)
C30 C27 C28 C23 -178.0(6)
C31 P C1 C2 -117.7(4)
C31 P C1 C6 62.4(4)
C31 P C16 C17 151.4(3)
C31 P C16 C21 -30.5(4)
C31 C32 C33 C34 0.2(7)
C32 C31 C36 C35 -1.2(7)
C32 C33 C34 C35 -0.2(8)
C33 C34 C35 C36 -0.6(8)
C34 C35 C36 C31 1.3(7)
C36 C31 C32 C33 0.4(7)

loop_
_platon_squeeze_void_nr
_platon_squeeze_void_average_x
_platon_squeeze_void_average_y
_platon_squeeze_void_average_z
_platon_squeeze_void_volume
_platon_squeeze_void_count_electrons
_platon_squeeze_void_content
1 -0.000 -0.000 -0.000 164 41 'diethyl ether'
2 1.000 -0.000 0.500 165 41 'diethyl ether'
3 0.501 0.033 0.674 10 -1 ' '
4 0.499 0.033 0.826 10 -1 ' '
5 0.500 0.085 0.750 8 -1 ' '
6 0.315 0.200 0.174 7 -1 ' '
7 0.685 0.200 0.326 7 -1 ' '
8 0.500 0.500 -0.000 164 41 'diethyl ether'
9 0.500 0.500 0.500 165 41 'diethyl ether'
10 0.815 0.300 0.674 7 -1 ' '
11 0.185 0.300 0.826 7 -1 ' '
12 -0.000 0.416 0.250 9 -1 ' '
13 0.001 0.468 0.173 10 -1 ' '
14 -0.001 0.468 0.327 10 -1 ' '
15 0.001 0.533 0.674 10 -1 ' '
16 -0.001 0.533 0.826 10 -1 ' '
17 -0.000 0.585 0.750 8 -1 ' '
18 0.815 0.700 0.174 7 -1 ' '
19 0.185 0.700 0.326 7 -1 ' '
20 0.315 0.800 0.674 7 -1 ' '
21 0.685 0.800 0.826 7 -1 ' '
22 0.500 0.916 0.250 9 -1 ' '
23 0.501 0.968 0.173 10 -1 ' '
24 0.499 0.968 0.327 10 -1 ' '

loop_
_exptl_oxdiff_crystal_face_indexfrac_h
_exptl_oxdiff_crystal_face_indexfrac_k
_exptl_oxdiff_crystal_face_indexfrac_l
_exptl_oxdiff_crystal_face_x
_exptl_oxdiff_crystal_face_y
_exptl_oxdiff_crystal_face_z
6.0000 -7.0000 -2.0004 -0.0080 -1.0262 0.0026
-6.0000 7.0000 2.0004 0.0080 1.0262 -0.0026
-6.0000 -2.0000 17.9997 0.9374 -0.0519 0.3606
6.0000 2.0000 -17.9997 -0.9374 0.0519 -0.3606
8.0000 -5.0000 -11.0002 -0.4908 -0.8500 -0.1667
-8.0000 5.0000 11.0002 0.4908 0.8500 0.1667
-5.0000 -2.0000 17.9997 0.9406 -0.0802 0.2958
5.0000 2.0000 -17.9997 -0.9406 0.0802 -0.2958
